data_4082247
loop_
_publ_author_name
'Cho, Dae Joon'
'Wu, Chun Ji'
'S, Sujith'
'Han, Won-Sik'
'Kang, Sang Ook'
'Lee, Bun Yeoul'

_publ_section_title
;
 o-Phenylene-Bridged Cp/Amido Titanium Complexes for Ethylene/1-Hexene
 Copolymerizations
;
_journal_coden_ASTM ORGND7
_journal_issue 9
_journal_name_full Organometallics
_journal_page_first 2133
_journal_page_last 2134
_journal_paper_doi 10.1021/om0601854
_journal_volume 25
_journal_year 2006
_chemical_formula_sum 'C20 H25 Cl2 N Ti'
_chemical_formula_weight 398.21
_space_group_IT_number 2
_symmetry_cell_setting triclinic
_symmetry_space_group_name_Hall '-P 1'
_symmetry_space_group_name_H-M 'P -1'
_atom_sites_solution_hydrogens geom
_atom_sites_solution_primary direct
_atom_sites_solution_secondary difmap
_audit_creation_method SHELXL-97
_cell_angle_alpha 82.526(4)
_cell_angle_beta 82.582(4)
_cell_angle_gamma 87.424(4)
_cell_formula_units_Z 4
_cell_length_a 8.7730(18)
_cell_length_b 13.301(3)
_cell_length_c 17.470(4)
_cell_measurement_reflns_used 12645
_cell_measurement_temperature 233(2)
_cell_measurement_theta_max 28.247
_cell_measurement_theta_min 2.342
_cell_volume 2003.5(8)
_computing_cell_refinement 'SMART (Bruker, 1999)'
_computing_data_collection 'SMART (Bruker, 1999)'
_computing_data_reduction 'SAINT-Plus (Bruker, 1999)'
_computing_molecular_graphics 'Ortep-3 for Windows (Farrugia, 1997)'
_computing_publication_material 'SHELXL-97 (Sheldrick, 1997)'
_computing_structure_refinement 'SHELXL-97 (Sheldrick, 1997)'
_computing_structure_solution 'SHELXS-97 (Sheldrick, 1997)'
_diffrn_ambient_temperature 233(2)
_diffrn_measured_fraction_theta_full 0.990
_diffrn_measured_fraction_theta_max 0.990
_diffrn_measurement_device_type 'Bruker SMART 1000 CCD diffractometer'
_diffrn_measurement_method \w-scans
_diffrn_radiation_monochromator graphite
_diffrn_radiation_source 'fine-focus sealed tube'
_diffrn_radiation_type MoK\a
_diffrn_radiation_wavelength 0.71073
_diffrn_reflns_av_R_equivalents 0.0189
_diffrn_reflns_av_sigmaI/netI 0.0217
_diffrn_reflns_limit_h_max 11
_diffrn_reflns_limit_h_min -11
_diffrn_reflns_limit_k_max 17
_diffrn_reflns_limit_k_min -17
_diffrn_reflns_limit_l_max 23
_diffrn_reflns_limit_l_min -23
_diffrn_reflns_number 27027
_diffrn_reflns_theta_full 28.32
_diffrn_reflns_theta_max 28.32
_diffrn_reflns_theta_min 1.54
_exptl_absorpt_coefficient_mu 0.695
_exptl_absorpt_correction_T_max 0.874
_exptl_absorpt_correction_T_min 0.740
_exptl_absorpt_correction_type multi-scan
_exptl_crystal_colour Red
_exptl_crystal_density_diffrn 1.320
_exptl_crystal_density_method 'not measured'
_exptl_crystal_description Block
_exptl_crystal_F_000 832
_exptl_crystal_size_max 0.423
_exptl_crystal_size_mid 0.285
_exptl_crystal_size_min 0.194
_refine_diff_density_max 0.588
_refine_diff_density_min -0.333
_refine_diff_density_rms 0.047
_refine_ls_extinction_method none
_refine_ls_goodness_of_fit_ref 1.046
_refine_ls_hydrogen_treatment constr
_refine_ls_matrix_type full
_refine_ls_number_parameters 439
_refine_ls_number_reflns 9883
_refine_ls_number_restraints 0
_refine_ls_restrained_S_all 1.046
_refine_ls_R_factor_all 0.0433
_refine_ls_R_factor_gt 0.0336
_refine_ls_shift/su_max 0.001
_refine_ls_shift/su_mean 0.000
_refine_ls_structure_factor_coef Fsqd
_refine_ls_weighting_details 'calc w=1/[\s^2^(Fo^2^)+(0.0471P)^2^+0.5977P] where P=(Fo^2^+2Fc^2^)/3'
_refine_ls_weighting_scheme calc
_refine_ls_wR_factor_gt 0.0890
_refine_ls_wR_factor_ref 0.0954
_reflns_number_gt 8199
_reflns_number_total 9883
_reflns_threshold_expression >2sigma(I)
_cod_duplicate_entry 4075284
_cod_data_source_file om0601854sup1.cif
_cod_data_source_block kor668
_cod_depositor_comments
;
The following automatic conversions were performed:

'_symmetry_cell_setting' value 'Triclinic' changed to 'triclinic'
according to /home/saulius/struct/CIF-dictionaries/cif_core.dic
dictionary named 'cif_core.dic' version 2.4.2 from
2011-04-26.

'_exptl_absorpt_correction_type' value 'multi scan'
changed to 'multi-scan' according to
/home/saulius/struct/CIF-dictionaries/cif_core.dic dictionary named
'cif_core.dic' version 2.4.2 from 2011-04-26.

Automatic conversion script
Id: cif_fix_values 1891 2012-01-12 08:04:46Z andrius 
;
_cod_original_cell_volume 2003.6(7)
_cod_original_sg_symbol_H-M P-1
_cod_database_code 4082247

loop_
_symmetry_equiv_pos_as_xyz
'x, y, z'
'-x, -y, -z'

loop_
_atom_site_label
_atom_site_type_symbol
_atom_site_fract_x
_atom_site_fract_y
_atom_site_fract_z
_atom_site_U_iso_or_equiv
_atom_site_adp_type
_atom_site_occupancy
_atom_site_symmetry_multiplicity
_atom_site_calc_flag
_atom_site_refinement_flags
Ti1 Ti 1.16634(3) 1.15945(2) 0.246173(16) 0.03323(8) Uani 1 1 d .
N1 N 1.17532(15) 1.25761(9) 0.15649(7) 0.0317(3) Uani 1 1 d .
Cl1 Cl 1.13719(7) 1.24964(4) 0.35074(3) 0.05696(13) Uani 1 1 d .
Cl2 Cl 1.40660(6) 1.08455(4) 0.24452(4) 0.06241(15) Uani 1 1 d .
C1 C 0.96917(18) 1.12403(12) 0.17762(9) 0.0332(3) Uani 1 1 d .
C2 C 0.89831(19) 1.14024(13) 0.25351(10) 0.0372(3) Uani 1 1 d .
C3 C 0.9538(2) 1.06207(13) 0.30723(10) 0.0409(4) Uani 1 1 d .
C4 C 1.0586(2) 0.99977(13) 0.26450(10) 0.0403(4) Uani 1 1 d .
H4 H 1.1133 0.9429 0.2860 0.048 Uiso 1 1 calc R
C5 C 1.06818(19) 1.03662(12) 0.18405(10) 0.0349(3) Uani 1 1 d .
C6 C 0.7870(2) 1.22479(15) 0.27209(12) 0.0494(4) Uani 1 1 d .
H6A H 0.6836 1.2051 0.2680 0.074 Uiso 1 1 calc R
H6B H 0.8123 1.2850 0.2357 0.074 Uiso 1 1 calc R
H6C H 0.7931 1.2391 0.3246 0.074 Uiso 1 1 calc R
C7 C 0.9049(3) 1.04395(18) 0.39382(12) 0.0621(6) Uani 1 1 d .
H7A H 0.8151 1.0021 0.4042 0.093 Uiso 1 1 calc R
H7B H 0.8801 1.1084 0.4135 0.093 Uiso 1 1 calc R
H7C H 0.9881 1.0097 0.4194 0.093 Uiso 1 1 calc R
C8 C 1.1615(2) 0.99197(14) 0.11860(11) 0.0464(4) Uani 1 1 d .
H8A H 1.0965 0.9514 0.0946 0.070 Uiso 1 1 calc R
H8B H 1.2441 0.9495 0.1383 0.070 Uiso 1 1 calc R
H8C H 1.2045 1.0460 0.0803 0.070 Uiso 1 1 calc R
C9 C 0.96591(18) 1.19684(12) 0.10619(9) 0.0329(3) Uani 1 1 d .
C10 C 1.08159(18) 1.26926(12) 0.09603(9) 0.0323(3) Uani 1 1 d .
C11 C 1.0912(2) 1.34164(13) 0.03008(10) 0.0392(4) Uani 1 1 d .
H11 H 1.1662 1.3915 0.0226 0.047 Uiso 1 1 calc R
C12 C 0.9895(2) 1.33952(14) -0.02439(10) 0.0440(4) Uani 1 1 d .
H12 H 0.9975 1.3878 -0.0690 0.053 Uiso 1 1 calc R
C13 C 0.8770(2) 1.26803(15) -0.01439(10) 0.0445(4) Uani 1 1 d .
H13 H 0.8093 1.2676 -0.0519 0.053 Uiso 1 1 calc R
C14 C 0.8644(2) 1.19658(13) 0.05156(10) 0.0402(4) Uani 1 1 d .
H14 H 0.7873 1.1482 0.0591 0.048 Uiso 1 1 calc R
C15 C 1.30216(17) 1.32640(11) 0.15992(9) 0.0319(3) Uani 1 1 d .
H15 H 1.3469 1.3000 0.2081 0.038 Uiso 1 1 calc R
C16 C 1.43483(19) 1.32194(12) 0.09387(10) 0.0371(3) Uani 1 1 d .
H16A H 1.4749 1.2520 0.0937 0.045 Uiso 1 1 calc R
H16B H 1.3970 1.3437 0.0438 0.045 Uiso 1 1 calc R
C17 C 1.56394(19) 1.39086(13) 0.10434(11) 0.0409(4) Uani 1 1 d .
H17A H 1.6108 1.3635 0.1509 0.049 Uiso 1 1 calc R
H17B H 1.6436 1.3917 0.0594 0.049 Uiso 1 1 calc R
C18 C 1.5045(2) 1.49818(13) 0.11219(10) 0.0400(4) Uani 1 1 d .
H18A H 1.4636 1.5273 0.0643 0.048 Uiso 1 1 calc R
H18B H 1.5894 1.5399 0.1197 0.048 Uiso 1 1 calc R
C19 C 1.3786(2) 1.49972(13) 0.18082(11) 0.0411(4) Uani 1 1 d .
H19A H 1.3411 1.5697 0.1845 0.049 Uiso 1 1 calc R
H19B H 1.4209 1.4741 0.2291 0.049 Uiso 1 1 calc R
C20 C 1.24487(19) 1.43434(12) 0.17131(10) 0.0375(3) Uani 1 1 d .
H20A H 1.1685 1.4325 0.2176 0.045 Uiso 1 1 calc R
H20B H 1.1951 1.4643 0.1263 0.045 Uiso 1 1 calc R
Ti2 Ti 0.88970(3) 0.63315(2) 0.296774(15) 0.03064(7) Uani 1 1 d .
N2 N 0.72930(15) 0.73428(10) 0.29873(7) 0.0327(3) Uani 1 1 d .
Cl3 Cl 1.10168(5) 0.71679(4) 0.23354(2) 0.04308(10) Uani 1 1 d .
Cl4 Cl 0.83359(5) 0.51974(3) 0.21722(3) 0.04302(10) Uani 1 1 d .
C21 C 0.79507(19) 0.63717(14) 0.42659(9) 0.0378(4) Uani 1 1 d .
C22 C 0.95620(19) 0.65413(15) 0.42069(9) 0.0403(4) Uani 1 1 d .
C23 C 1.0349(2) 0.56482(15) 0.39823(9) 0.0428(4) Uani 1 1 d .
C24 C 0.9233(2) 0.49505(14) 0.39039(10) 0.0445(4) Uani 1 1 d .
H24 H 0.9445 0.4298 0.3758 0.053 Uiso 1 1 calc R
C25 C 0.7744(2) 0.53829(14) 0.40783(10) 0.0413(4) Uani 1 1 d .
C26 C 1.0277(3) 0.74863(18) 0.43570(12) 0.0575(5) Uani 1 1 d .
H26A H 1.0521 0.7407 0.4888 0.086 Uiso 1 1 calc R
H26B H 0.9562 0.8057 0.4280 0.086 Uiso 1 1 calc R
H26C H 1.1212 0.7607 0.4000 0.086 Uiso 1 1 calc R
C27 C 1.2065(2) 0.5468(2) 0.38697(12) 0.0591(6) Uani 1 1 d .
H27A H 1.2447 0.5376 0.4372 0.089 Uiso 1 1 calc R
H27B H 1.2547 0.6047 0.3550 0.089 Uiso 1 1 calc R
H27C H 1.2308 0.4864 0.3615 0.089 Uiso 1 1 calc R
C28 C 0.6242(2) 0.48967(18) 0.40392(13) 0.0587(5) Uani 1 1 d .
H28A H 0.6380 0.4451 0.3637 0.088 Uiso 1 1 calc R
H28B H 0.5472 0.5419 0.3919 0.088 Uiso 1 1 calc R
H28C H 0.5908 0.4507 0.4537 0.088 Uiso 1 1 calc R
C29 C 0.6740(2) 0.71697(14) 0.43497(10) 0.0409(4) Uani 1 1 d .
C30 C 0.64123(19) 0.77017(13) 0.36363(10) 0.0386(4) Uani 1 1 d .
C31 C 0.5334(2) 0.85024(16) 0.36389(12) 0.0520(5) Uani 1 1 d .
H31 H 0.5096 0.8864 0.3168 0.062 Uiso 1 1 calc R
C32 C 0.4613(3) 0.87608(19) 0.43460(14) 0.0674(6) Uani 1 1 d .
H32 H 0.3886 0.9302 0.4348 0.081 Uiso 1 1 calc R
C33 C 0.4941(3) 0.8241(2) 0.50464(13) 0.0681(6) Uani 1 1 d .
H33 H 0.4443 0.8432 0.5517 0.082 Uiso 1 1 calc R
C34 C 0.6005(2) 0.74393(18) 0.50529(11) 0.0546(5) Uani 1 1 d .
H34 H 0.6230 0.7080 0.5527 0.065 Uiso 1 1 calc R
C35 C 0.70690(17) 0.77166(11) 0.21720(9) 0.0310(3) Uani 1 1 d .
H35 H 0.7777 0.7290 0.1853 0.037 Uiso 1 1 calc R
C36 C 0.54671(19) 0.75211(14) 0.19781(10) 0.0401(4) Uani 1 1 d .
H36A H 0.4698 0.7937 0.2263 0.048 Uiso 1 1 calc R
H36B H 0.5225 0.6806 0.2137 0.048 Uiso 1 1 calc R
C37 C 0.5414(2) 0.77836(16) 0.11034(11) 0.0514(5) Uani 1 1 d .
H37A H 0.6093 0.7309 0.0825 0.062 Uiso 1 1 calc R
H37B H 0.4365 0.7706 0.0988 0.062 Uiso 1 1 calc R
C38 C 0.5910(2) 0.88618(16) 0.08174(12) 0.0540(5) Uani 1 1 d .
H38A H 0.5176 0.9341 0.1058 0.065 Uiso 1 1 calc R
H38B H 0.5908 0.8994 0.0252 0.065 Uiso 1 1 calc R
C39 C 0.7514(2) 0.90258(14) 0.10179(11) 0.0466(4) Uani 1 1 d .
H39A H 0.7800 0.9729 0.0840 0.056 Uiso 1 1 calc R
H39B H 0.8260 0.8580 0.0748 0.056 Uiso 1 1 calc R
C40 C 0.7564(2) 0.88014(13) 0.18956(10) 0.0408(4) Uani 1 1 d .
H40A H 0.8609 0.8885 0.2014 0.049 Uiso 1 1 calc R
H40B H 0.6872 0.9277 0.2166 0.049 Uiso 1 1 calc R

loop_
_atom_site_aniso_label
_atom_site_aniso_U_11
_atom_site_aniso_U_22
_atom_site_aniso_U_33
_atom_site_aniso_U_23
_atom_site_aniso_U_13
_atom_site_aniso_U_12
Ti1 0.03543(15) 0.03215(14) 0.03335(15) -0.00062(11) -0.01181(11) -0.00288(11)
N1 0.0330(6) 0.0301(6) 0.0328(6) -0.0022(5) -0.0075(5) -0.0041(5)
Cl1 0.0726(3) 0.0641(3) 0.0384(2) -0.0144(2) -0.0111(2) -0.0127(2)
Cl2 0.0432(3) 0.0454(3) 0.1000(4) 0.0020(3) -0.0277(3) 0.0051(2)
C1 0.0311(7) 0.0332(8) 0.0367(8) -0.0027(6) -0.0089(6) -0.0064(6)
C2 0.0351(8) 0.0379(8) 0.0384(8) -0.0032(7) -0.0047(7) -0.0050(6)
C3 0.0439(9) 0.0400(9) 0.0374(9) 0.0021(7) -0.0055(7) -0.0070(7)
C4 0.0436(9) 0.0314(8) 0.0452(9) 0.0029(7) -0.0094(7) -0.0050(7)
C5 0.0360(8) 0.0287(7) 0.0412(8) -0.0033(6) -0.0079(7) -0.0060(6)
C6 0.0414(10) 0.0532(11) 0.0529(11) -0.0096(9) -0.0023(8) 0.0039(8)
C7 0.0756(15) 0.0588(13) 0.0468(11) 0.0033(9) 0.0028(10) -0.0052(11)
C8 0.0473(10) 0.0421(9) 0.0503(10) -0.0097(8) -0.0046(8) -0.0006(8)
C9 0.0339(8) 0.0318(7) 0.0340(8) -0.0048(6) -0.0082(6) 0.0010(6)
C10 0.0330(8) 0.0328(8) 0.0317(7) -0.0046(6) -0.0065(6) 0.0019(6)
C11 0.0407(9) 0.0385(9) 0.0372(8) 0.0012(7) -0.0058(7) -0.0012(7)
C12 0.0483(10) 0.0490(10) 0.0331(8) 0.0012(7) -0.0085(7) 0.0085(8)
C13 0.0448(10) 0.0550(11) 0.0365(9) -0.0086(8) -0.0166(7) 0.0092(8)
C14 0.0392(9) 0.0411(9) 0.0436(9) -0.0086(7) -0.0144(7) -0.0005(7)
C15 0.0307(7) 0.0300(7) 0.0357(8) -0.0046(6) -0.0061(6) -0.0027(6)
C16 0.0351(8) 0.0339(8) 0.0424(9) -0.0093(7) -0.0012(7) 0.0006(6)
C17 0.0297(8) 0.0445(9) 0.0476(10) -0.0056(7) -0.0024(7) -0.0001(7)
C18 0.0367(8) 0.0384(9) 0.0456(9) -0.0048(7) -0.0053(7) -0.0096(7)
C19 0.0422(9) 0.0353(8) 0.0475(10) -0.0128(7) -0.0035(7) -0.0049(7)
C20 0.0318(8) 0.0339(8) 0.0468(9) -0.0098(7) -0.0007(7) -0.0013(6)
Ti2 0.02834(14) 0.03650(15) 0.02591(13) -0.00070(10) -0.00333(10) 0.00226(11)
N2 0.0313(6) 0.0365(7) 0.0301(6) -0.0031(5) -0.0050(5) 0.0025(5)
Cl3 0.0332(2) 0.0548(3) 0.0384(2) 0.00170(18) -0.00032(16) -0.00366(17)
Cl4 0.0492(2) 0.0392(2) 0.0423(2) -0.00756(17) -0.01027(18) 0.00064(17)
C21 0.0349(8) 0.0519(10) 0.0244(7) 0.0010(6) -0.0022(6) 0.0025(7)
C22 0.0361(8) 0.0588(11) 0.0255(7) -0.0010(7) -0.0069(6) 0.0003(7)
C23 0.0370(9) 0.0607(11) 0.0275(8) 0.0049(7) -0.0060(6) 0.0083(8)
C24 0.0505(10) 0.0450(10) 0.0333(8) 0.0074(7) -0.0031(7) 0.0066(8)
C25 0.0416(9) 0.0474(10) 0.0310(8) 0.0067(7) -0.0014(7) -0.0015(7)
C26 0.0561(12) 0.0764(14) 0.0439(10) -0.0154(10) -0.0089(9) -0.0126(11)
C27 0.0413(10) 0.0916(16) 0.0408(10) 0.0028(10) -0.0096(8) 0.0177(10)
C28 0.0520(12) 0.0671(13) 0.0531(12) 0.0015(10) 0.0056(9) -0.0192(10)
C29 0.0349(8) 0.0532(10) 0.0338(8) -0.0070(7) -0.0008(6) 0.0027(7)
C30 0.0338(8) 0.0452(9) 0.0369(8) -0.0080(7) -0.0026(7) 0.0016(7)
C31 0.0525(11) 0.0569(12) 0.0461(10) -0.0104(9) -0.0061(8) 0.0158(9)
C32 0.0646(14) 0.0743(15) 0.0618(13) -0.0216(12) 0.0000(11) 0.0297(12)
C33 0.0627(14) 0.0922(18) 0.0482(12) -0.0251(12) 0.0067(10) 0.0203(12)
C34 0.0498(11) 0.0764(14) 0.0362(9) -0.0105(9) 0.0004(8) 0.0060(10)
C35 0.0300(7) 0.0314(7) 0.0317(7) -0.0014(6) -0.0068(6) -0.0012(6)
C36 0.0332(8) 0.0446(9) 0.0434(9) -0.0021(7) -0.0091(7) -0.0094(7)
C37 0.0469(10) 0.0657(13) 0.0455(10) -0.0043(9) -0.0205(8) -0.0082(9)
C38 0.0506(11) 0.0624(12) 0.0469(10) 0.0081(9) -0.0156(9) 0.0061(9)
C39 0.0496(10) 0.0386(9) 0.0476(10) 0.0096(7) -0.0056(8) -0.0032(8)
C40 0.0417(9) 0.0335(8) 0.0481(10) -0.0016(7) -0.0109(7) -0.0063(7)

loop_
_atom_type_symbol
_atom_type_description
_atom_type_scat_dispersion_real
_atom_type_scat_dispersion_imag
_atom_type_scat_source
C C 0.0033 0.0016 'International Tables Vol C Tables 4.2.6.8 and 6.1.1.4'
H H 0.0000 0.0000 'International Tables Vol C Tables 4.2.6.8 and 6.1.1.4'
Cl Cl 0.1484 0.1585 'International Tables Vol C Tables 4.2.6.8 and 6.1.1.4'
N N 0.0061 0.0033 'International Tables Vol C Tables 4.2.6.8 and 6.1.1.4'
Ti Ti 0.2776 0.4457 'International Tables Vol C Tables 4.2.6.8 and 6.1.1.4'

loop_
_geom_angle_atom_site_label_1
_geom_angle_atom_site_label_2
_geom_angle_atom_site_label_3
_geom_angle
N1 Ti1 Cl2 105.98(5)
N1 Ti1 Cl1 105.85(5)
Cl2 Ti1 Cl1 105.52(2)
N1 Ti1 C1 73.53(6)
Cl2 Ti1 C1 127.94(5)
Cl1 Ti1 C1 125.09(5)
N1 Ti1 C5 93.18(6)
Cl2 Ti1 C5 94.49(5)
Cl1 Ti1 C5 146.93(5)
C1 Ti1 C5 35.57(6)
N1 Ti1 C4 128.07(6)
Cl2 Ti1 C4 89.86(5)
Cl1 Ti1 C4 117.10(5)
C1 Ti1 C4 58.60(6)
C5 Ti1 C4 35.50(6)
N1 Ti1 C2 93.93(6)
Cl2 Ti1 C2 148.23(5)
Cl1 Ti1 C2 92.06(4)
C1 Ti1 C2 35.48(6)
C5 Ti1 C2 59.26(6)
C4 Ti1 C2 58.43(6)
N1 Ti1 C3 128.20(6)
Cl2 Ti1 C3 117.94(5)
Cl1 Ti1 C3 88.22(5)
C1 Ti1 C3 58.49(6)
C5 Ti1 C3 58.95(6)
C4 Ti1 C3 35.01(6)
C2 Ti1 C3 34.90(6)
C10 N1 C15 123.21(12)
C10 N1 Ti1 129.11(10)
C15 N1 Ti1 107.67(9)
C5 C1 C2 108.93(14)
C5 C1 C9 124.46(15)
C2 C1 C9 125.53(14)
C5 C1 Ti1 72.33(9)
C2 C1 Ti1 73.69(9)
C9 C1 Ti1 110.81(10)
C3 C2 C1 107.39(15)
C3 C2 C6 126.85(16)
C1 C2 C6 125.76(15)
C3 C2 Ti1 73.02(10)
C1 C2 Ti1 70.83(9)
C6 C2 Ti1 121.30(12)
C4 C3 C2 107.71(15)
C4 C3 C7 125.37(17)
C2 C3 C7 126.85(17)
C4 C3 Ti1 70.81(10)
C2 C3 Ti1 72.08(10)
C7 C3 Ti1 125.08(14)
C3 C4 C5 109.35(15)
C3 C4 Ti1 74.17(10)
C5 C4 Ti1 72.13(9)
C3 C4 H4 125.3
C5 C4 H4 125.3
Ti1 C4 H4 120.1
C4 C5 C1 106.61(15)
C4 C5 C8 127.05(16)
C1 C5 C8 126.33(15)
C4 C5 Ti1 72.37(9)
C1 C5 Ti1 72.10(9)
C8 C5 Ti1 121.43(12)
C2 C6 H6A 109.5
C2 C6 H6B 109.5
H6A C6 H6B 109.5
C2 C6 H6C 109.5
H6A C6 H6C 109.5
H6B C6 H6C 109.5
C3 C7 H7A 109.5
C3 C7 H7B 109.5
H7A C7 H7B 109.5
C3 C7 H7C 109.5
H7A C7 H7C 109.5
H7B C7 H7C 109.5
C5 C8 H8A 109.5
C5 C8 H8B 109.5
H8A C8 H8B 109.5
C5 C8 H8C 109.5
H8A C8 H8C 109.5
H8B C8 H8C 109.5
C14 C9 C10 120.78(15)
C14 C9 C1 125.84(15)
C10 C9 C1 113.36(13)
C11 C10 N1 128.14(15)
C11 C10 C9 118.68(14)
N1 C10 C9 113.18(13)
C12 C11 C10 119.69(16)
C12 C11 H11 120.2
C10 C11 H11 120.2
C13 C12 C11 121.39(16)
C13 C12 H12 119.3
C11 C12 H12 119.3
C12 C13 C14 119.56(16)
C12 C13 H13 120.2
C14 C13 H13 120.2
C9 C14 C13 119.89(17)
C9 C14 H14 120.1
C13 C14 H14 120.1
N1 C15 C20 112.74(13)
N1 C15 C16 113.88(12)
C20 C15 C16 113.51(13)
N1 C15 H15 105.2
C20 C15 H15 105.2
C16 C15 H15 105.2
C17 C16 C15 110.35(13)
C17 C16 H16A 109.6
C15 C16 H16A 109.6
C17 C16 H16B 109.6
C15 C16 H16B 109.6
H16A C16 H16B 108.1
C18 C17 C16 111.55(14)
C18 C17 H17A 109.3
C16 C17 H17A 109.3
C18 C17 H17B 109.3
C16 C17 H17B 109.3
H17A C17 H17B 108.0
C17 C18 C19 110.84(14)
C17 C18 H18A 109.5
C19 C18 H18A 109.5
C17 C18 H18B 109.5
C19 C18 H18B 109.5
H18A C18 H18B 108.1
C18 C19 C20 110.78(14)
C18 C19 H19A 109.5
C20 C19 H19A 109.5
C18 C19 H19B 109.5
C20 C19 H19B 109.5
H19A C19 H19B 108.1
C15 C20 C19 110.55(13)
C15 C20 H20A 109.5
C19 C20 H20A 109.5
C15 C20 H20B 109.5
C19 C20 H20B 109.5
H20A C20 H20B 108.1
N2 Ti2 Cl4 107.61(4)
N2 Ti2 Cl3 104.55(5)
Cl4 Ti2 Cl3 106.13(2)
N2 Ti2 C25 92.76(6)
Cl4 Ti2 C25 93.18(5)
Cl3 Ti2 C25 148.33(5)
N2 Ti2 C21 73.60(6)
Cl4 Ti2 C21 127.34(5)
Cl3 Ti2 C21 124.94(5)
C25 Ti2 C21 35.73(7)
N2 Ti2 C24 127.73(6)
Cl4 Ti2 C24 87.55(5)
Cl3 Ti2 C24 119.01(5)
C25 Ti2 C24 35.50(6)
C21 Ti2 C24 58.59(6)
N2 Ti2 C22 94.64(6)
Cl4 Ti2 C22 145.79(5)
Cl3 Ti2 C22 92.47(5)
C25 Ti2 C22 59.35(7)
C21 Ti2 C22 35.52(6)
C24 Ti2 C22 58.24(7)
N2 Ti2 C23 128.74(6)
Cl4 Ti2 C23 115.13(5)
Cl3 Ti2 C23 89.80(5)
C25 Ti2 C23 58.98(6)
C21 Ti2 C23 58.53(6)
C24 Ti2 C23 34.84(7)
C22 Ti2 C23 34.86(6)
C30 N2 C35 123.35(13)
C30 N2 Ti2 128.79(11)
C35 N2 Ti2 107.85(9)
C25 C21 C22 108.77(15)
C25 C21 C29 125.81(16)
C22 C21 C29 124.34(17)
C25 C21 Ti2 71.92(9)
C22 C21 Ti2 74.08(9)
C29 C21 Ti2 110.83(10)
C23 C22 C21 107.28(16)
C23 C22 C26 126.66(17)
C21 C22 C26 126.05(18)
C23 C22 Ti2 72.96(9)
C21 C22 Ti2 70.40(9)
C26 C22 Ti2 122.11(12)
C24 C23 C22 107.69(15)
C24 C23 C27 126.11(19)
C22 C23 C27 126.18(19)
C24 C23 Ti2 70.76(9)
C22 C23 Ti2 72.18(9)
C27 C23 Ti2 123.83(12)
C23 C24 C25 109.62(17)
C23 C24 Ti2 74.40(10)
C25 C24 Ti2 71.59(9)
C23 C24 H24 125.2
C25 C24 H24 125.2
Ti2 C24 H24 120.5
C24 C25 C21 106.63(16)
C24 C25 C28 126.23(18)
C21 C25 C28 127.09(17)
C24 C25 Ti2 72.91(9)
C21 C25 Ti2 72.36(9)
C28 C25 Ti2 118.20(12)
C22 C26 H26A 109.5
C22 C26 H26B 109.5
H26A C26 H26B 109.5
C22 C26 H26C 109.5
H26A C26 H26C 109.5
H26B C26 H26C 109.5
C23 C27 H27A 109.5
C23 C27 H27B 109.5
H27A C27 H27B 109.5
C23 C27 H27C 109.5
H27A C27 H27C 109.5
H27B C27 H27C 109.5
C25 C28 H28A 109.5
C25 C28 H28B 109.5
H28A C28 H28B 109.5
C25 C28 H28C 109.5
H28A C28 H28C 109.5
H28B C28 H28C 109.5
C34 C29 C30 120.79(17)
C34 C29 C21 125.47(16)
C30 C29 C21 113.67(14)
C31 C30 C29 119.19(16)
C31 C30 N2 127.84(16)
C29 C30 N2 112.95(14)
C32 C31 C30 119.21(19)
C32 C31 H31 120.4
C30 C31 H31 120.4
C33 C32 C31 121.6(2)
C33 C32 H32 119.2
C31 C32 H32 119.2
C32 C33 C34 119.86(19)
C32 C33 H33 120.1
C34 C33 H33 120.1
C33 C34 C29 119.37(19)
C33 C34 H34 120.3
C29 C34 H34 120.3
N2 C35 C40 114.89(13)
N2 C35 C36 113.25(13)
C40 C35 C36 112.62(13)
N2 C35 H35 104.9
C40 C35 H35 104.9
C36 C35 H35 104.9
C35 C36 C37 109.65(14)
C35 C36 H36A 109.7
C37 C36 H36A 109.7
C35 C36 H36B 109.7
C37 C36 H36B 109.7
H36A C36 H36B 108.2
C38 C37 C36 111.67(16)
C38 C37 H37A 109.3
C36 C37 H37A 109.3
C38 C37 H37B 109.3
C36 C37 H37B 109.3
H37A C37 H37B 107.9
C37 C38 C39 110.84(15)
C37 C38 H38A 109.5
C39 C38 H38A 109.5
C37 C38 H38B 109.5
C39 C38 H38B 109.5
H38A C38 H38B 108.1
C38 C39 C40 110.73(15)
C38 C39 H39A 109.5
C40 C39 H39A 109.5
C38 C39 H39B 109.5
C40 C39 H39B 109.5
H39A C39 H39B 108.1
C35 C40 C39 109.16(14)
C35 C40 H40A 109.8
C39 C40 H40A 109.8
C35 C40 H40B 109.8
C39 C40 H40B 109.8
H40A C40 H40B 108.3

loop_
_geom_bond_atom_site_label_1
_geom_bond_atom_site_label_2
_geom_bond_distance
Ti1 N1 1.9003(13)
Ti1 Cl2 2.2889(7)
Ti1 Cl1 2.2944(7)
Ti1 C1 2.3245(15)
Ti1 C5 2.3275(16)
Ti1 C4 2.3306(17)
Ti1 C2 2.3619(17)
Ti1 C3 2.3741(18)
N1 C10 1.4092(19)
N1 C15 1.4840(19)
C1 C5 1.421(2)
C1 C2 1.428(2)
C1 C9 1.479(2)
C2 C3 1.420(2)
C2 C6 1.496(2)
C3 C4 1.416(3)
C3 C7 1.509(3)
C4 C5 1.420(2)
C4 H4 0.9400
C5 C8 1.490(2)
C6 H6A 0.9700
C6 H6B 0.9700
C6 H6C 0.9700
C7 H7A 0.9700
C7 H7B 0.9700
C7 H7C 0.9700
C8 H8A 0.9700
C8 H8B 0.9700
C8 H8C 0.9700
C9 C14 1.387(2)
C9 C10 1.409(2)
C10 C11 1.398(2)
C11 C12 1.390(2)
C11 H11 0.9400
C12 C13 1.380(3)
C12 H12 0.9400
C13 C14 1.391(3)
C13 H13 0.9400
C14 H14 0.9400
C15 C20 1.529(2)
C15 C16 1.534(2)
C15 H15 0.9900
C16 C17 1.532(2)
C16 H16A 0.9800
C16 H16B 0.9800
C17 C18 1.515(2)
C17 H17A 0.9800
C17 H17B 0.9800
C18 C19 1.523(2)
C18 H18A 0.9800
C18 H18B 0.9800
C19 C20 1.530(2)
C19 H19A 0.9800
C19 H19B 0.9800
C20 H20A 0.9800
C20 H20B 0.9800
Ti2 N2 1.9027(13)
Ti2 Cl4 2.2888(6)
Ti2 Cl3 2.2918(6)
Ti2 C25 2.3131(17)
Ti2 C21 2.3189(16)
Ti2 C24 2.3302(17)
Ti2 C22 2.3671(17)
Ti2 C23 2.3771(16)
N2 C30 1.411(2)
N2 C35 1.4813(19)
C21 C25 1.421(3)
C21 C22 1.430(2)
C21 C29 1.475(2)
C22 C23 1.421(3)
C22 C26 1.497(3)
C23 C24 1.410(3)
C23 C27 1.505(3)
C24 C25 1.416(3)
C24 H24 0.9400
C25 C28 1.507(3)
C26 H26A 0.9700
C26 H26B 0.9700
C26 H26C 0.9700
C27 H27A 0.9700
C27 H27B 0.9700
C27 H27C 0.9700
C28 H28A 0.9700
C28 H28B 0.9700
C28 H28C 0.9700
C29 C34 1.394(2)
C29 C30 1.408(2)
C30 C31 1.393(2)
C31 C32 1.390(3)
C31 H31 0.9400
C32 C33 1.382(3)
C32 H32 0.9400
C33 C34 1.386(3)
C33 H33 0.9400
C34 H34 0.9400
C35 C40 1.525(2)
C35 C36 1.528(2)
C35 H35 0.9900
C36 C37 1.529(2)
C36 H36A 0.9800
C36 H36B 0.9800
C37 C38 1.520(3)
C37 H37A 0.9800
C37 H37B 0.9800
C38 C39 1.525(3)
C38 H38A 0.9800
C38 H38B 0.9800
C39 C40 1.530(3)
C39 H39A 0.9800
C39 H39B 0.9800
C40 H40A 0.9800
C40 H40B 0.9800

loop_
_geom_torsion_atom_site_label_1
_geom_torsion_atom_site_label_2
_geom_torsion_atom_site_label_3
_geom_torsion_atom_site_label_4
_geom_torsion
Cl2 Ti1 N1 C10 125.38(13)
Cl1 Ti1 N1 C10 -122.86(13)
C1 Ti1 N1 C10 -0.23(13)
C5 Ti1 N1 C10 29.79(14)
C4 Ti1 N1 C10 22.61(17)
C2 Ti1 N1 C10 -29.60(14)
C3 Ti1 N1 C10 -22.36(17)
Cl2 Ti1 N1 C15 -55.68(10)
Cl1 Ti1 N1 C15 56.07(10)
C1 Ti1 N1 C15 178.71(11)
C5 Ti1 N1 C15 -151.28(10)
C4 Ti1 N1 C15 -158.45(9)
C2 Ti1 N1 C15 149.34(10)
C3 Ti1 N1 C15 156.57(9)
N1 Ti1 C1 C5 120.85(10)
Cl2 Ti1 C1 C5 23.17(11)
Cl1 Ti1 C1 C5 -141.09(8)
C4 Ti1 C1 C5 -38.17(10)
C2 Ti1 C1 C5 -116.61(13)
C3 Ti1 C1 C5 -79.47(10)
N1 Ti1 C1 C2 -122.54(10)
Cl2 Ti1 C1 C2 139.78(8)
Cl1 Ti1 C1 C2 -24.48(11)
C5 Ti1 C1 C2 116.61(13)
C4 Ti1 C1 C2 78.44(10)
C3 Ti1 C1 C2 37.14(9)
N1 Ti1 C1 C9 -0.10(10)
Cl2 Ti1 C1 C9 -97.78(11)
Cl1 Ti1 C1 C9 97.97(11)
C5 Ti1 C1 C9 -120.94(16)
C4 Ti1 C1 C9 -159.12(14)
C2 Ti1 C1 C9 122.45(15)
C3 Ti1 C1 C9 159.58(14)
C5 C1 C2 C3 -0.12(18)
C9 C1 C2 C3 -168.59(15)
Ti1 C1 C2 C3 -64.35(12)
C5 C1 C2 C6 179.53(16)
C9 C1 C2 C6 11.1(3)
Ti1 C1 C2 C6 115.30(17)
C5 C1 C2 Ti1 64.23(11)
C9 C1 C2 Ti1 -104.24(15)
N1 Ti1 C2 C3 170.04(10)
Cl2 Ti1 C2 C3 40.59(14)
Cl1 Ti1 C2 C3 -83.92(10)
C1 Ti1 C2 C3 115.91(14)
C5 Ti1 C2 C3 78.67(11)
C4 Ti1 C2 C3 36.95(10)
N1 Ti1 C2 C1 54.13(10)
Cl2 Ti1 C2 C1 -75.32(12)
Cl1 Ti1 C2 C1 160.17(9)
C5 Ti1 C2 C1 -37.24(9)
C4 Ti1 C2 C1 -78.96(10)
C3 Ti1 C2 C1 -115.91(14)
N1 Ti1 C2 C6 -66.72(14)
Cl2 Ti1 C2 C6 163.83(11)
Cl1 Ti1 C2 C6 39.32(14)
C1 Ti1 C2 C6 -120.85(18)
C5 Ti1 C2 C6 -158.09(16)
C4 Ti1 C2 C6 160.19(16)
C3 Ti1 C2 C6 123.24(18)
C1 C2 C3 C4 0.68(19)
C6 C2 C3 C4 -178.97(17)
Ti1 C2 C3 C4 -62.23(12)
C1 C2 C3 C7 -176.26(18)
C6 C2 C3 C7 4.1(3)
Ti1 C2 C3 C7 120.8(2)
C1 C2 C3 Ti1 62.91(11)
C6 C2 C3 Ti1 -116.73(18)
N1 Ti1 C3 C4 104.12(11)
Cl2 Ti1 C3 C4 -40.37(11)
Cl1 Ti1 C3 C4 -147.02(10)
C1 Ti1 C3 C4 79.05(11)
C5 Ti1 C3 C4 37.17(10)
C2 Ti1 C3 C4 116.81(15)
N1 Ti1 C3 C2 -12.69(13)
Cl2 Ti1 C3 C2 -157.19(9)
Cl1 Ti1 C3 C2 96.17(10)
C1 Ti1 C3 C2 -37.76(10)
C5 Ti1 C3 C2 -79.64(11)
C4 Ti1 C3 C2 -116.81(15)
N1 Ti1 C3 C7 -135.58(16)
Cl2 Ti1 C3 C7 79.92(17)
Cl1 Ti1 C3 C7 -26.72(16)
C1 Ti1 C3 C7 -160.65(19)
C5 Ti1 C3 C7 157.47(19)
C4 Ti1 C3 C7 120.3(2)
C2 Ti1 C3 C7 -122.9(2)
C2 C3 C4 C5 -1.00(19)
C7 C3 C4 C5 175.99(18)
Ti1 C3 C4 C5 -64.05(12)
C2 C3 C4 Ti1 63.05(12)
C7 C3 C4 Ti1 -119.95(19)
N1 Ti1 C4 C3 -104.55(11)
Cl2 Ti1 C4 C3 145.09(10)
Cl1 Ti1 C4 C3 37.68(11)
C1 Ti1 C4 C3 -78.70(11)
C5 Ti1 C4 C3 -116.95(15)
C2 Ti1 C4 C3 -36.83(10)
N1 Ti1 C4 C5 12.40(13)
Cl2 Ti1 C4 C5 -97.96(10)
Cl1 Ti1 C4 C5 154.63(9)
C1 Ti1 C4 C5 38.25(10)
C2 Ti1 C4 C5 80.13(10)
C3 Ti1 C4 C5 116.95(15)
C3 C4 C5 C1 0.92(18)
Ti1 C4 C5 C1 -64.44(11)
C3 C4 C5 C8 -178.18(16)
Ti1 C4 C5 C8 116.46(17)
C3 C4 C5 Ti1 65.36(12)
C2 C1 C5 C4 -0.49(17)
C9 C1 C5 C4 168.13(14)
Ti1 C1 C5 C4 64.62(11)
C2 C1 C5 C8 178.62(16)
C9 C1 C5 C8 -12.8(3)
Ti1 C1 C5 C8 -116.28(16)
C2 C1 C5 Ti1 -65.11(11)
C9 C1 C5 Ti1 103.51(14)
N1 Ti1 C5 C4 -170.25(10)
Cl2 Ti1 C5 C4 83.43(10)
Cl1 Ti1 C5 C4 -44.34(14)
C1 Ti1 C5 C4 -114.71(14)
C2 Ti1 C5 C4 -77.56(11)
C3 Ti1 C5 C4 -36.65(10)
N1 Ti1 C5 C1 -55.55(10)
Cl2 Ti1 C5 C1 -161.87(9)
Cl1 Ti1 C5 C1 70.36(12)
C4 Ti1 C5 C1 114.71(14)
C2 Ti1 C5 C1 37.14(9)
C3 Ti1 C5 C1 78.05(10)
N1 Ti1 C5 C8 66.61(14)
Cl2 Ti1 C5 C8 -39.71(14)
Cl1 Ti1 C5 C8 -167.49(10)
C1 Ti1 C5 C8 122.15(18)
C4 Ti1 C5 C8 -123.14(18)
C2 Ti1 C5 C8 159.29(16)
C3 Ti1 C5 C8 -159.80(16)
C5 C1 C9 C14 96.7(2)
C2 C1 C9 C14 -96.6(2)
Ti1 C1 C9 C14 179.02(14)
C5 C1 C9 C10 -81.99(19)
C2 C1 C9 C10 84.76(19)
Ti1 C1 C9 C10 0.37(17)
C15 N1 C10 C11 1.9(2)
Ti1 N1 C10 C11 -179.34(13)
C15 N1 C10 C9 -178.27(13)
Ti1 N1 C10 C9 0.5(2)
C14 C9 C10 C11 0.6(2)
C1 C9 C10 C11 179.35(14)
C14 C9 C10 N1 -179.25(15)
C1 C9 C10 N1 -0.53(19)
N1 C10 C11 C12 178.59(16)
C9 C10 C11 C12 -1.3(2)
C10 C11 C12 C13 0.9(3)
C11 C12 C13 C14 0.2(3)
C10 C9 C14 C13 0.4(3)
C1 C9 C14 C13 -178.14(16)
C12 C13 C14 C9 -0.8(3)
C10 N1 C15 C20 65.88(19)
Ti1 N1 C15 C20 -113.13(12)
C10 N1 C15 C16 -65.31(19)
Ti1 N1 C15 C16 115.68(12)
N1 C15 C16 C17 -177.03(13)
C20 C15 C16 C17 52.16(18)
C15 C16 C17 C18 -54.13(19)
C16 C17 C18 C19 58.18(19)
C17 C18 C19 C20 -58.57(19)
N1 C15 C20 C19 175.57(13)
C16 C15 C20 C19 -53.06(19)
C18 C19 C20 C15 55.34(19)
Cl4 Ti2 N2 C30 128.80(13)
Cl3 Ti2 N2 C30 -118.65(14)
C25 Ti2 N2 C30 34.59(15)
C21 Ti2 N2 C30 4.06(14)
C24 Ti2 N2 C30 27.91(17)
C22 Ti2 N2 C30 -24.87(15)
C23 Ti2 N2 C30 -16.89(18)
Cl4 Ti2 N2 C35 -50.44(10)
Cl3 Ti2 N2 C35 62.11(10)
C25 Ti2 N2 C35 -144.66(10)
C21 Ti2 N2 C35 -175.18(11)
C24 Ti2 N2 C35 -151.34(10)
C22 Ti2 N2 C35 155.88(10)
C23 Ti2 N2 C35 163.87(9)
N2 Ti2 C21 C25 119.68(11)
Cl4 Ti2 C21 C25 19.76(11)
Cl3 Ti2 C21 C25 -143.78(9)
C24 Ti2 C21 C25 -38.31(10)
C22 Ti2 C21 C25 -116.43(15)
C23 Ti2 C21 C25 -79.40(11)
N2 Ti2 C21 C22 -123.89(12)
Cl4 Ti2 C21 C22 136.19(9)
Cl3 Ti2 C21 C22 -27.35(12)
C25 Ti2 C21 C22 116.43(15)
C24 Ti2 C21 C22 78.11(12)
C23 Ti2 C21 C22 37.02(11)
N2 Ti2 C21 C29 -2.62(12)
Cl4 Ti2 C21 C29 -102.54(12)
Cl3 Ti2 C21 C29 93.92(12)
C25 Ti2 C21 C29 -122.30(17)
C24 Ti2 C21 C29 -160.62(15)
C22 Ti2 C21 C29 121.27(18)
C23 Ti2 C21 C29 158.29(15)
C25 C21 C22 C23 -0.08(18)
C29 C21 C22 C23 -168.76(15)
Ti2 C21 C22 C23 -64.11(11)
C25 C21 C22 C26 -179.94(16)
C29 C21 C22 C26 11.4(3)
Ti2 C21 C22 C26 116.03(17)
C25 C21 C22 Ti2 64.03(11)
C29 C21 C22 Ti2 -104.65(15)
N2 Ti2 C22 C23 169.07(11)
Cl4 Ti2 C22 C23 37.82(14)
Cl3 Ti2 C22 C23 -86.10(10)
C25 Ti2 C22 C23 78.61(12)
C21 Ti2 C22 C23 116.04(16)
C24 Ti2 C22 C23 36.87(10)
N2 Ti2 C22 C21 53.03(11)
Cl4 Ti2 C22 C21 -78.23(13)
Cl3 Ti2 C22 C21 157.85(10)
C25 Ti2 C22 C21 -37.43(10)
C24 Ti2 C22 C21 -79.17(11)
C23 Ti2 C22 C21 -116.04(16)
N2 Ti2 C22 C26 -67.91(16)
Cl4 Ti2 C22 C26 160.84(12)
Cl3 Ti2 C22 C26 36.92(15)
C25 Ti2 C22 C26 -158.37(17)
C21 Ti2 C22 C26 -120.9(2)
C24 Ti2 C22 C26 159.89(18)
C23 Ti2 C22 C26 123.0(2)
C21 C22 C23 C24 0.20(18)
C26 C22 C23 C24 -179.94(16)
Ti2 C22 C23 C24 -62.23(11)
C21 C22 C23 C27 -178.27(16)
C26 C22 C23 C27 1.6(3)
Ti2 C22 C23 C27 119.30(17)
C21 C22 C23 Ti2 62.43(11)
C26 C22 C23 Ti2 -117.71(17)
N2 Ti2 C23 C24 102.75(12)
Cl4 Ti2 C23 C24 -40.86(11)
Cl3 Ti2 C23 C24 -148.63(10)
C25 Ti2 C23 C24 36.98(10)
C21 Ti2 C23 C24 79.03(11)
C22 Ti2 C23 C24 116.76(15)
N2 Ti2 C23 C22 -14.02(14)
Cl4 Ti2 C23 C22 -157.62(9)
Cl3 Ti2 C23 C22 94.61(10)
C25 Ti2 C23 C22 -79.78(11)
C21 Ti2 C23 C22 -37.73(10)
C24 Ti2 C23 C22 -116.76(15)
N2 Ti2 C23 C27 -136.09(17)
Cl4 Ti2 C23 C27 80.31(19)
Cl3 Ti2 C23 C27 -27.47(18)
C25 Ti2 C23 C27 158.1(2)
C21 Ti2 C23 C27 -159.8(2)
C24 Ti2 C23 C27 121.2(2)
C22 Ti2 C23 C27 -122.1(2)
C22 C23 C24 C25 -0.25(18)
C27 C23 C24 C25 178.22(16)
Ti2 C23 C24 C25 -63.41(12)
C22 C23 C24 Ti2 63.16(11)
C27 C23 C24 Ti2 -118.37(17)
N2 Ti2 C24 C23 -105.87(11)
Cl4 Ti2 C24 C23 143.65(10)
Cl3 Ti2 C24 C23 36.53(12)
C25 Ti2 C24 C23 -117.41(16)
C21 Ti2 C24 C23 -78.84(11)
C22 Ti2 C24 C23 -36.89(10)
N2 Ti2 C24 C25 11.54(15)
Cl4 Ti2 C24 C25 -98.94(11)
Cl3 Ti2 C24 C25 153.95(10)
C21 Ti2 C24 C25 38.57(11)
C22 Ti2 C24 C25 80.52(12)
C23 Ti2 C24 C25 117.41(16)
C23 C24 C25 C21 0.20(18)
Ti2 C24 C25 C21 -64.99(11)
C23 C24 C25 C28 177.99(16)
Ti2 C24 C25 C28 112.80(18)
C23 C24 C25 Ti2 65.19(12)
C22 C21 C25 C24 -0.07(18)
C29 C21 C25 C24 168.40(15)
Ti2 C21 C25 C24 65.36(11)
C22 C21 C25 C28 -177.84(16)
C29 C21 C25 C28 -9.4(3)
Ti2 C21 C25 C28 -112.40(18)
C22 C21 C25 Ti2 -65.44(11)
C29 C21 C25 Ti2 103.04(15)
N2 Ti2 C25 C24 -170.89(12)
Cl4 Ti2 C25 C24 81.29(11)
Cl3 Ti2 C25 C24 -47.02(16)
C21 Ti2 C25 C24 -114.33(15)
C22 Ti2 C25 C24 -77.13(12)
C23 Ti2 C25 C24 -36.29(11)
N2 Ti2 C25 C21 -56.55(10)
Cl4 Ti2 C25 C21 -164.38(9)
Cl3 Ti2 C25 C21 67.31(14)
C24 Ti2 C25 C21 114.33(15)
C22 Ti2 C25 C21 37.21(10)
C23 Ti2 C25 C21 78.04(11)
N2 Ti2 C25 C28 66.65(16)
Cl4 Ti2 C25 C28 -41.18(15)
Cl3 Ti2 C25 C28 -169.49(12)
C21 Ti2 C25 C28 123.20(19)
C24 Ti2 C25 C28 -122.5(2)
C22 Ti2 C25 C28 160.41(18)
C23 Ti2 C25 C28 -158.76(18)
C25 C21 C29 C34 102.2(2)
C22 C21 C29 C34 -91.0(2)
Ti2 C21 C29 C34 -175.54(17)
C25 C21 C29 C30 -80.9(2)
C22 C21 C29 C30 85.9(2)
Ti2 C21 C29 C30 1.34(19)
C34 C29 C30 C31 -0.3(3)
C21 C29 C30 C31 -177.39(17)
C34 C29 C30 N2 178.33(17)
C21 C29 C30 N2 1.3(2)
C35 N2 C30 C31 -6.9(3)
Ti2 N2 C30 C31 173.99(16)
C35 N2 C30 C29 174.59(14)
Ti2 N2 C30 C29 -4.6(2)
C29 C30 C31 C32 0.4(3)
N2 C30 C31 C32 -178.1(2)
C30 C31 C32 C33 0.0(4)
C31 C32 C33 C34 -0.3(4)
C32 C33 C34 C29 0.3(4)
C30 C29 C34 C33 0.0(3)
C21 C29 C34 C33 176.7(2)
C30 N2 C35 C40 69.99(19)
Ti2 N2 C35 C40 -110.71(13)
C30 N2 C35 C36 -61.4(2)
Ti2 N2 C35 C36 117.92(13)
N2 C35 C36 C37 -171.60(14)
C40 C35 C36 C37 55.9(2)
C35 C36 C37 C38 -54.7(2)
C36 C37 C38 C39 56.6(2)
C37 C38 C39 C40 -57.8(2)
N2 C35 C40 C39 170.95(14)
C36 C35 C40 C39 -57.38(19)
C38 C39 C40 C35 57.4(2)
